data_2006963
loop_
_publ_author_name
'Richardson, Patricia L.'
'Rodr\'iguez, Abimael D.'
'Boulanger, Anna'
'Huang, Songping D.'

_publ_section_title
;
 Methoxyamericanolide B
;
_journal_issue 1
_journal_name_full 'Acta Crystallographica Section C'
_journal_page_first 66
_journal_page_last 68
_journal_paper_doi 10.1107/S0108270197011852
_journal_volume 54
_journal_year 1998
_chemical_formula_moiety 'C16 H20 O5'
_chemical_formula_sum 'C16 H20 O5'
_chemical_formula_weight 292.33
_space_group_IT_number 19
_symmetry_cell_setting orthorhombic
_symmetry_space_group_name_Hall 'P 2ac 2ab'
_symmetry_space_group_name_H-M 'P 21 21 21'
_cell_angle_alpha 90
_cell_angle_beta 90
_cell_angle_gamma 90
_cell_formula_units_Z 4
_cell_length_a 9.032(3)
_cell_length_b 9.897(2)
_cell_length_c 16.231(3)
_cell_measurement_reflns_used 25
_cell_measurement_temperature 295.0(10)
_cell_measurement_theta_max 12
_cell_measurement_theta_min 10
_cell_volume 1450.9(6)
_computing_cell_refinement 'CAD-4-PC Software'
_computing_data_collection 'CAD-4-PC Software (Enraf-Nonius, 1992)'
_computing_data_reduction 'TEXSAN (Molecular Structure Corporation, 1985, 1992)'
_computing_publication_material TEXSAN
_computing_structure_refinement TEXSAN
_computing_structure_solution 'SIR92 (Altomare et al., 1993)'
_diffrn_ambient_temperature 295.2
_diffrn_measurement_device 'Enraf-Nonius CAD-4'
_diffrn_measurement_method \w/2\q
_diffrn_radiation_monochromator graphite
_diffrn_radiation_source 'X-ray tube'
_diffrn_radiation_type MoK\a
_diffrn_radiation_wavelength 0.7107
_diffrn_reflns_av_R_equivalents 0.013
_diffrn_reflns_limit_h_max 10
_diffrn_reflns_limit_h_min 0
_diffrn_reflns_limit_k_max 11
_diffrn_reflns_limit_k_min 0
_diffrn_reflns_limit_l_max 19
_diffrn_reflns_limit_l_min 0
_diffrn_reflns_number 1649
_diffrn_reflns_theta_max 24.97
_diffrn_reflns_theta_min 2.0
_diffrn_standards_decay_% 0.00
_diffrn_standards_interval_count 200
_diffrn_standards_number 3
_exptl_absorpt_coefficient_mu 0.099
_exptl_absorpt_correction_type none
_exptl_crystal_colour colorless
_exptl_crystal_density_diffrn 1.338
_exptl_crystal_density_method 'not measured'
_exptl_crystal_description prism
_exptl_crystal_F_000 624.00
_exptl_crystal_size_max 0.62
_exptl_crystal_size_mid 0.43
_exptl_crystal_size_min 0.43
_refine_diff_density_max 0.31
_refine_diff_density_min -0.25
_refine_ls_extinction_method none
_refine_ls_goodness_of_fit_obs 1.783
_refine_ls_hydrogen_treatment noref
_refine_ls_matrix_type full
_refine_ls_number_parameters 190
_refine_ls_number_reflns 1303
_refine_ls_number_restraints 0
_refine_ls_R_factor_obs .0504
_refine_ls_shift/esd_max 0.0004
_refine_ls_structure_factor_coef F
_refine_ls_weighting_scheme 'sigma; w = 1/[\s^2^~c~(F~o~) + (p^3^/4F~o~^2^)], with p = 0.045'
_refine_ls_wR_factor_obs .0632
_reflns_number_observed 1303
_reflns_number_total 1501
_reflns_observed_criterion I>2.5\s(I)
_cod_data_source_file sx1025.cif
_cod_data_source_block I
_cod_depositor_comments
;
The following automatic conversions were performed:
'_geom_bond_publ_flag' value 'No' changed to 'no' according to
'/home/saulius/struct/CIF-dictionaries/cif_core.dic' dictionary named
'cif_core.dic' version 2.4.1 from 2010-06-29 (13 times).

Automatic conversion script
Id: cif_fix_enum 1527 2010-12-29 10:47:43Z saulius 

The following automatic conversions were performed:

'_atom_site_thermal_displace_type' tag value 'Uij' was replaced with
'Uani' value 41 time.

Automatic conversion script
Id: cif_fix_values 1646 2011-03-28 12:23:43Z adriana 

The following automatic conversions were performed:

'_geom_bond_publ_flag' value 'No' changed to 'no' according to
/home/saulius/struct/CIF-dictionaries/cif_core.dic dictionary named
'cif_core.dic' version 2.4.1 from 2010-06-29 (13
times).

'_geom_angle_publ_flag' value 'No' changed to 'no' according
to /home/saulius/struct/CIF-dictionaries/cif_core.dic dictionary
named 'cif_core.dic' version 2.4.1 from 2010-06-29 (30 times).

Automatic conversion script
Id: cif_fix_values 1715 2011-07-08 13:25:40Z adriana 
;
_cod_original_cell_volume 1450.9(5)
_cod_database_code 2006963

loop_
_symmetry_equiv_pos_as_xyz
'  +x,  +y,  +z'
'1/2-x,  -y,1/2+z'
'1/2+x,1/2-y,  -z'
'  -x,1/2+y,1/2-z'

loop_
_atom_site_aniso_label
_atom_site_aniso_U_11
_atom_site_aniso_U_22
_atom_site_aniso_U_33
_atom_site_aniso_U_12
_atom_site_aniso_U_13
_atom_site_aniso_U_23
O(1) .0334(10) .0660(10) .0750(10) .0010(9) .0117(9) .0195(10)
O(2) .0460(10) .0383(8) .0640(10) -.0123(8) -.0088(9) .0059(8)
O(3) .0550(10) .0450(10) .094(2) -.0155(9) .0100(10) .0070(10)
O(4) .0440(10) .0478(9) .0580(9) -.0096(8) -.0024(9) -.0145(8)
O(5) .0382(9) .0650(10) .0374(8) .0120(9) -.0037(7) -.0005(8)
C(1) .0330(10) .0450(10) .0440(10) .0025(9) .0062(9) .0067(10)
C(2) .0330(10) .0540(10) .0720(10) .0050(10) -.0060(10) .0070(10)
C(3) .0430(10) .0520(10) .0730(10) -.0090(10) -.0210(10) .0140(10)
C(4) .0470(10) .0390(10) .0530(10) -.0130(10) -.0120(10) .0047(10)
C(5) .0340(10) .0370(10) .0420(10) -.0050(10) .0002(9) .0036(9)
C(6) .0360(10) .0340(10) .0350(10) .0011(9) .0028(10) -.0001(9)
C(7) .0290(10) .0335(10) .0353(10) .0058(9) -.0030(9) .0016(9)
C(8) .0340(10) .0380(10) .0400(10) .0009(9) -.0030(10) -.0049(9)
C(9) .0430(10) .0440(10) .0400(10) .0127(10) -.0020(10) -.0090(10)
C(10) .0380(10) .0580(10) .0360(10) .0150(10) .0033(9) .0071(10)
C(11) .0330(10) .0360(10) .0430(10) .0005(9) .0034(9) .0022(9)
C(12) .0380(10) .0380(10) .0570(10) .0026(9) .0010(10) .0020(10)
C(13) .058(2) .0510(10) .0400(10) -.0020(10) .0100(10) .0030(10)
C(14) .056(2) .095(2) .051(2) .032(2) .0140(10) -.006(2)
C(15) .076(2) .064(2) .0490(10) -.015(2) -.0160(10) -.0030(10)
C(16) .0450(10) .072(2) .0500(10) .0190(10) -.0050(10) -.0020(10)

loop_
_atom_site_label
_atom_site_fract_x
_atom_site_fract_y
_atom_site_fract_z
_atom_site_U_iso_or_equiv
_atom_site_thermal_displace_type
_atom_site_calc_flag
_atom_site_calc_attached_atom
O(1) .6976(2) .0840(2) .84640(10) .0584(6) Uani ? ?
O(2) .5553(2) .2160(2) .96110(10) .0494(5) Uani ? ?
O(3) -.0227(2) -.2640(2) .97010(10) .0644(6) Uani ? ?
O(4) .1100(2) -.1941(2) .86230(10) .0498(5) Uani ? ?
O(5) .1648(2) -.0081(2) .77952(10) .0467(5) Uani ? ?
C(1) .5590(3) .0187(2) .86670(10) .0406(6) Uani ? ?
C(2) .6987(3) -.0248(3) .9041(2) .0531(7) Uani ? ?
C(3) .7073(3) .0160(3) .9926(2) .0561(7) Uani ? ?
C(4) .5663(3) .0930(3) 1.0099(2) .0462(6) Uani ? ?
C(5) .4774(3) .0964(2) .93400(10) .0378(5) Uani ? ?
C(6) .3103(3) .1153(2) .93180(10) .0346(5) Uani ? ?
C(7) .2233(2) -.0105(2) .92590(10) .0326(5) Uani ? ?
C(8) .2154(3) -.0849(2) .84560(10) .0376(6) Uani ? ?
C(9) .3608(3) -.1489(3) .82020(10) .0426(6) Uani ? ?
C(10) .4824(3) -.0489(3) .79450(10) .0439(6) Uani ? ?
C(11) .1417(3) -.0727(2) .98260(10) .0372(5) Uani ? ?
C(12) .0663(3) -.1868(3) .9428(2) .0443(6) Uani ? ?
C(13) .1209(3) -.0458(3) 1.07200(10) .0495(7) Uani ? ?
C(14) .5913(4) -.1216(4) .7380(2) .0672(10) Uani ? ?
C(15) .5062(4) .0996(3) 1.0955(2) .0630(9) Uani ? ?
C(16) .0268(3) .0564(3) .7904(2) .0558(8) Uani ? ?
H(1) .7397 -.1089 .8881 .0639 Uani ? ?
H(2) .7911 .0722 1.0017 .0674 Uani ? ?
H(3) .7137 -.0615 1.0270 .0674 Uani ? ?
H(4) .2868 .1699 .8855 .0417 Uani ? ?
H(5) .2820 .1608 .9808 .0417 Uani ? ?
H(6) .3967 -.2002 .8655 .0511 Uani ? ?
H(7) .3417 -.2073 .7750 .0511 Uani ? ?
H(8) .4367 .0203 .7629 .0527 Uani ? ?
H(9) .2079 -.0054 1.0939 .0595 Uani ? ?
H(10) .1020 -.1285 1.0999 .0595 Uani ? ?
H(11) .0397 .0136 1.0793 .0595 Uani ? ?
H(12) .5392 -.1604 .6930 .0810 Uani ? ?
H(13) .6622 -.0587 .7180 .0810 Uani ? ?
H(14) .6402 -.1907 .7682 .0810 Uani ? ?
H(15) .5195 .0148 1.1220 .0757 Uani ? ?
H(16) .5571 .1677 1.1257 .0757 Uani ? ?
H(17) .4038 .1205 1.0935 .0757 Uani ? ?
H(18) .0017 .1046 .7418 .0672 Uani ? ?
H(19) -.0470 -.0096 .8014 .0672 Uani ? ?
H(20) .0332 .1175 .8354 .0672 Uani ? ?

loop_
_atom_type_symbol
_atom_type_scat_dispersion_real
_atom_type_scat_dispersion_imag
_atom_type_scat_source
H 0.000 0.000 'International Tables'
C 0.003 0.002 'International Tables'
O 0.011 0.006 'International Tables'

loop_
_geom_angle_atom_site_label_1
_geom_angle_atom_site_label_2
_geom_angle_atom_site_label_3
_geom_angle
_geom_angle_publ_flag
C(1) O(1) C(2) 61.3(2) yes
C(4) O(2) C(5) 60.9(2) no
C(8) O(4) C(12) 109.0(2) yes
C(8) O(5) C(16) 116.1(3) yes
O(1) C(1) C(2) 58.7(2) no
O(1) C(1) C(5) 110.9(3) no
O(1) C(1) C(10) 114.5(3) no
C(2) C(1) C(5) 105.5(3) no
C(2) C(1) C(10) 125.7(3) no
C(5) C(1) C(10) 123.7(3) no
O(1) C(2) C(1) 60.0(2) no
O(1) C(2) C(3) 115.3(3) no
C(1) C(2) C(3) 111.4(3) no
C(2) C(3) C(4) 105.7(3) no
O(2) C(4) C(3) 112.2(3) no
O(2) C(4) C(5) 59.2(2) no
O(2) C(4) C(15) 116.4(3) no
C(3) C(4) C(5) 108.4(3) no
C(3) C(4) C(15) 120.1(3) no
C(5) C(4) C(15) 125.5(3) no
O(2) C(5) C(1) 113.3(3) no
O(2) C(5) C(4) 59.9(2) no
O(2) C(5) C(6) 112.9(3) no
C(1) C(5) C(4) 108.9(3) no
C(1) C(5) C(6) 121.7(3) no
C(4) C(5) C(6) 124.3(3) no
C(5) C(6) C(7) 115.2(3) no
C(6) C(7) C(8) 119.8(3) no
C(6) C(7) C(11) 129.9(3) no
C(8) C(7) C(11) 110.3(3) no
O(4) C(8) O(5) 109.4(2) no
O(4) C(8) C(7) 103.5(2) no
O(4) C(8) C(9) 107.8(2) no
O(5) C(8) C(7) 114.7(3) no
O(5) C(8) C(9) 107.6(3) no
C(7) C(8) C(9) 113.6(2) no
C(8) C(9) C(10) 115.1(3) no
C(1) C(10) C(9) 113.6(3) no
C(1) C(10) C(14) 112.3(3) no
C(9) C(10) C(14) 108.7(3) no
C(7) C(11) C(12) 108.0(3) no
C(7) C(11) C(13) 131.4(3) no
C(12) C(11) C(13) 120.5(3) no
O(3) C(12) O(4) 121.0(3) no
O(3) C(12) C(11) 129.9(3) no
O(4) C(12) C(11) 109.1(3) no

loop_
_geom_bond_atom_site_label_1
_geom_bond_atom_site_label_2
_geom_bond_site_symmetry_1
_geom_bond_site_symmetry_2
_geom_bond_distance
_geom_bond_publ_flag
O(1) C(1) ? ? 1.446(4) yes
O(1) C(2) ? ? 1.427(5) no
O(2) C(4) ? ? 1.457(4) yes
O(2) C(5) ? ? 1.446(4) no
O(3) C(12) ? ? 1.194(4) yes
O(4) C(8) ? ? 1.465(4) yes
O(4) C(12) ? ? 1.367(4) no
O(5) C(8) ? ? 1.392(4) yes
O(5) C(16) ? ? 1.411(4) yes
C(1) C(2) ? ? 1.464(5) no
C(1) C(5) ? ? 1.526(4) no
C(1) C(10) ? ? 1.516(5) no
C(2) C(3) ? ? 1.494(6) no
C(3) C(4) ? ? 1.510(5) no
C(4) C(5) ? ? 1.471(5) no
C(4) C(15) ? ? 1.493(6) no
C(5) C(6) ? ? 1.521(4) no
C(6) C(7) ? ? 1.475(4) no
C(7) C(8) ? ? 1.499(4) no
C(7) C(11) ? ? 1.330(4) no
C(8) C(9) ? ? 1.515(5) no
C(9) C(10) ? ? 1.536(5) no
C(10) C(14) ? ? 1.525(5) no
C(11) C(12) ? ? 1.468(5) no
C(11) C(13) ? ? 1.487(4) no
